data_7000709
loop_
_publ_author_name
'Shibata, Yusuke'
'Zhu, Baohua'
'Kume, Shoko'
'Nishihara, Hiroshi'

_publ_section_title
;
 Development of a versatile synthesis method for trinuclear Co(iii),
 Rh(iii), and Ir(iii) dithiolene complexes, and their crystal
 structures and multi-step redox properties
;
_journal_issue 11
_journal_name_full 'Dalton Transactions'
_journal_page_first 1939
_journal_page_last 1943
_journal_paper_doi 10.1039/b815560g
_journal_year 2009
_chemical_absolute_configuration ad
_chemical_formula_sum 'C42 H57 Co3 S6'
_chemical_formula_weight 931.03
_space_group_IT_number 36
_symmetry_cell_setting orthorhombic
_symmetry_space_group_name_Hall 'C 2c -2'
_symmetry_space_group_name_H-M 'C m c 21'
_audit_creation_date 2008-02-27T18:06:43-00:00
_audit_creation_method 'WinGX routine CIF_UPDATE'
_cell_angle_alpha 90.000(5)
_cell_angle_beta 90.000(5)
_cell_angle_gamma 90.000(5)
_cell_formula_units_Z 4
_cell_length_a 19.395(5)
_cell_length_b 15.452(5)
_cell_length_c 14.469(5)
_cell_measurement_reflns_used 5822
_cell_measurement_temperature 103(2)
_cell_measurement_theta_max 27.4835
_cell_measurement_theta_min 3.2804
_cell_volume 4336(2)
_computing_structure_refinement 'SHELXL-97 (Sheldrick, 1997)'
_diffrn_detector_area_resol_mean 28.5714
_diffrn_measured_fraction_theta_full 0.994
_diffrn_measured_fraction_theta_max 0.994
_diffrn_measurement_device
;
Saturn724 (4x4 bin mode)
;
_diffrn_measurement_method \w
_diffrn_radiation_type MoK\a
_diffrn_radiation_wavelength 0.71069
_diffrn_reflns_av_R_equivalents 0.0794
_diffrn_reflns_limit_h_max 25
_diffrn_reflns_limit_h_min -24
_diffrn_reflns_limit_k_max 20
_diffrn_reflns_limit_k_min -18
_diffrn_reflns_limit_l_max 18
_diffrn_reflns_limit_l_min -18
_diffrn_reflns_number 17097
_diffrn_reflns_theta_full 27.5
_diffrn_reflns_theta_max 27.5
_diffrn_reflns_theta_min 3.28
_exptl_absorpt_coefficient_mu 1.452
_exptl_absorpt_correction_T_max 0.8684
_exptl_absorpt_correction_T_min 0.6699
_exptl_absorpt_correction_type multi-scan
_exptl_crystal_colour Blue
_exptl_crystal_density_diffrn 1.426
_exptl_crystal_density_method 'not measured'
_exptl_crystal_description Chunk
_exptl_crystal_F_000 1944
_exptl_crystal_size_max 0.3
_exptl_crystal_size_mid 0.1
_exptl_crystal_size_min 0.1
_refine_diff_density_max 0.705
_refine_diff_density_min -0.597
_refine_ls_abs_structure_details 'Flack H D (1983), Acta Cryst. A39, 876-881'
_refine_ls_abs_structure_Flack -0.05(2)
_refine_ls_extinction_method none
_refine_ls_goodness_of_fit_ref 1.045
_refine_ls_hydrogen_treatment constr
_refine_ls_matrix_type full
_refine_ls_number_parameters 239
_refine_ls_number_reflns 5078
_refine_ls_number_restraints 46
_refine_ls_restrained_S_all 1.043
_refine_ls_R_factor_gt 0.058
_refine_ls_shift/su_max 0
_refine_ls_structure_factor_coef Fsqd
_refine_ls_weighting_details 'calc w=1/[\s^2^(Fo^2^)+(0.0590P)^2^] where P=(Fo^2^+2Fc^2^)/3'
_refine_ls_weighting_scheme calc
_refine_ls_wR_factor_ref 0.1385
_reflns_number_gt 3963
_reflns_number_total 5078
_reflns_threshold_expression >2\s(I)
_cod_data_source_file b815560g.txt
_cod_data_source_block me5cpco
_cod_depositor_comments
;
The following automatic conversions were performed:
'_symmetry_cell_setting' value 'Orthorhombic' changed to 'orthorhombic'
according to '/home/saulius/struct/CIF-dictionaries/cif_core.dic'
dictionary named 'cif_core.dic' version 2.4.1 from
2010-06-29.

'_exptl_absorpt_correction_type' value 'Multi-scan' changed
to 'multi-scan' according to
'/home/saulius/struct/CIF-dictionaries/cif_core.dic' dictionary named
'cif_core.dic' version 2.4.1 from 2010-06-29.

Automatic conversion script
Id: cif_fix_enum 1527 2010-12-29 10:47:43Z saulius 
;
_cod_original_sg_symbol_H-M Cmc21
_cod_database_code 7000709

loop_
_symmetry_equiv_pos_as_xyz
'x, y, z'
'-x, -y, z+1/2'
'-x, y, z'
'x, -y, z+1/2'
'x+1/2, y+1/2, z'
'-x+1/2, -y+1/2, z+1/2'
'-x+1/2, y+1/2, z'
'x+1/2, -y+1/2, z+1/2'

loop_
_atom_site_label
_atom_site_type_symbol
_atom_site_fract_x
_atom_site_fract_y
_atom_site_fract_z
_atom_site_U_iso_or_equiv
_atom_site_adp_type
_atom_site_occupancy
_atom_site_calc_flag
_atom_site_refinement_flags
_atom_site_disorder_group
_atom_site_disorder_assembly
Co1 Co 0 0.01183(6) 0.81366(6) 0.0313(2) Uani 1 d S . .
Co2 Co 0.18802(4) 0.30564(5) 1.12066(6) 0.0428(2) Uani 1 d . . .
S2 S 0.16218(8) 0.20505(10) 1.02642(10) 0.0397(3) Uani 1 d . . .
S1 S 0.07889(7) 0.07650(9) 0.88857(9) 0.0351(3) Uani 1 d . . .
S3 S 0.08346(9) 0.32310(10) 1.15881(10) 0.0441(4) Uani 1 d . . .
C1 C 0.0359(3) 0.1418(3) 0.9673(3) 0.0307(11) Uani 1 d . . .
C3 C 0.0375(3) 0.2522(3) 1.0896(3) 0.0342(12) Uani 1 d . . .
C22 C 0.2796(3) 0.3003(4) 1.1944(4) 0.0458(15) Uani 1 d D . .
C2 C 0.0737(3) 0.1983(3) 1.0291(4) 0.0318(11) Uani 1 d . . .
C11 C -0.0583(3) -0.0802(4) 0.7486(5) 0.0494(17) Uani 1 d D . .
C20 C 0.2602(3) 0.3855(5) 1.0666(5) 0.0600(19) Uani 1 d D . .
C10 C -0.0366(3) -0.0169(4) 0.6848(4) 0.0487(16) Uani 1 d D . .
C21 C 0.2933(3) 0.3070(4) 1.0995(4) 0.0517(17) Uani 1 d D . .
C12 C 0 -0.1197(5) 0.7878(5) 0.047(2) Uani 1 d SD . .
C24 C 0.2287(4) 0.4259(4) 1.1449(6) 0.064(2) Uani 1 d D . .
C17 C 0 -0.1884(7) 0.8633(8) 0.118(6) Uani 1 d SD . .
H17A H -0.0475 -0.2001 0.8827 0.177 Uiso 0.5 calc PR . .
H17B H 0.0267 -0.1677 0.9163 0.177 Uiso 0.5 calc PR . .
H17C H 0.0208 -0.2418 0.8395 0.177 Uiso 0.5 calc PR . .
C23 C 0.2412(4) 0.3708(4) 1.2246(5) 0.0564(18) Uani 1 d D . .
C27 C 0.3037(4) 0.2306(5) 1.2589(6) 0.074(2) Uani 1 d D . .
H27A H 0.3217 0.1818 1.223 0.111 Uiso 1 calc R . .
H27B H 0.265 0.211 1.2971 0.111 Uiso 1 calc R . .
H27C H 0.3402 0.2535 1.2989 0.111 Uiso 1 calc R . .
C26 C 0.3339(4) 0.2496(6) 1.0427(5) 0.080(3) Uani 1 d D . .
H26A H 0.3827 0.2659 1.0469 0.12 Uiso 1 calc R . .
H26B H 0.3186 0.2539 0.9783 0.12 Uiso 1 calc R . .
H26C H 0.3281 0.1899 1.0644 0.12 Uiso 1 calc R . .
C29 C 0.1906(4) 0.5121(5) 1.1445(9) 0.108(4) Uani 1 d D . .
H29A H 0.2179 0.5553 1.178 0.162 Uiso 1 calc R . .
H29B H 0.1458 0.5051 1.1748 0.162 Uiso 1 calc R . .
H29C H 0.1837 0.5312 1.0806 0.162 Uiso 1 calc R . .
C28 C 0.2161(4) 0.3902(6) 1.3186(6) 0.090(3) Uani 1 d D . .
H28A H 0.1985 0.3371 1.3471 0.136 Uiso 1 calc R . .
H28B H 0.1791 0.4333 1.3152 0.136 Uiso 1 calc R . .
H28C H 0.2541 0.4131 1.3559 0.136 Uiso 1 calc R . .
C15 C -0.0817(7) 0.0395(6) 0.6270(6) 0.137(5) Uani 1 d D . .
H15A H -0.0956 0.0081 0.5712 0.205 Uiso 1 calc R . .
H15B H -0.0564 0.0919 0.6095 0.205 Uiso 1 calc R . .
H15C H -0.1229 0.0556 0.6624 0.205 Uiso 1 calc R . .
C25 C 0.2617(5) 0.4196(7) 0.9718(5) 0.118(4) Uani 1 d D . .
H25A H 0.2249 0.4624 0.9642 0.177 Uiso 1 calc R . .
H25B H 0.2548 0.372 0.928 0.177 Uiso 1 calc R . .
H25C H 0.3064 0.4469 0.9601 0.177 Uiso 1 calc R . .
C16 C -0.1320(4) -0.1029(7) 0.7701(8) 0.128(5) Uani 1 d D . .
H16A H -0.1611 -0.0515 0.7623 0.192 Uiso 1 calc R . .
H16B H -0.1354 -0.1234 0.8341 0.192 Uiso 1 calc R . .
H16C H -0.1477 -0.1485 0.728 0.192 Uiso 1 calc R . .
C90 C 0 0.635(3) 0.327(3) 0.292(16) Uiso 1 d SD . .
H90A H 0 0.6154 0.2621 0.35 Uiso 1 calc SR 1 A
H90B H 0 0.6987 0.3333 0.35 Uiso 1 calc SR 1 A
C93 C 0 0.432(3) 0.444(3) 0.310(18) Uiso 1 d SD . .
H93A H 0 0.3676 0.4425 0.372 Uiso 1 calc SR 1 B
H93B H 0 0.4551 0.5079 0.372 Uiso 1 calc SR 1 B
C91 C 0.0521(9) 0.584(2) 0.395(3) 0.160(17) Uiso 0.48(4) d PD 1 C
H91A H 0.0383 0.5936 0.4602 0.192 Uiso 0.48(4) calc PR 1 C
H91B H 0.0994 0.6067 0.3869 0.192 Uiso 0.48(4) calc PR 1 C
C92 C 0.0505(9) 0.479(3) 0.371(4) 0.33(4) Uiso 0.48(4) d PD 1 C
H92A H 0.0336 0.47 0.3077 0.395 Uiso 0.48(4) calc PR 1 C
H92B H 0.0976 0.455 0.3762 0.395 Uiso 0.48(4) calc PR 1 C
C81 C 0.0510(9) 0.554(4) 0.341(5) 0.59(10) Uiso 0.52(4) d PD 2 C
H81A H 0.0985 0.5711 0.3245 0.713 Uiso 0.52(4) calc PR 2 C
H81B H 0.0369 0.5063 0.2993 0.713 Uiso 0.52(4) calc PR 2 C
C82 C 0.0505(9) 0.518(3) 0.449(3) 0.24(2) Uiso 0.52(4) d PD 2 C
H82A H 0.0975 0.5018 0.47 0.287 Uiso 0.52(4) calc PR 2 C
H82B H 0.0314 0.5617 0.4921 0.287 Uiso 0.52(4) calc PR 2 C

loop_
_atom_site_aniso_label
_atom_site_aniso_U_11
_atom_site_aniso_U_22
_atom_site_aniso_U_33
_atom_site_aniso_U_23
_atom_site_aniso_U_13
_atom_site_aniso_U_12
Co1 0.0309(5) 0.0340(5) 0.0289(5) -0.0072(4) 0 0
Co2 0.0515(5) 0.0394(4) 0.0376(4) -0.0043(4) -0.0035(4) -0.0128(3)
S2 0.0389(8) 0.0426(8) 0.0377(7) -0.0079(6) -0.0018(7) -0.0063(6)
S1 0.0315(7) 0.0401(7) 0.0338(7) -0.0118(6) -0.0019(6) -0.0007(5)
S3 0.0538(9) 0.0405(8) 0.0380(8) -0.0107(6) -0.0004(7) -0.0087(7)
C1 0.039(3) 0.027(3) 0.026(3) 0.001(2) 0.001(2) 0.002(2)
C3 0.046(3) 0.029(3) 0.027(3) 0.001(2) 0.000(2) -0.006(2)
C22 0.052(4) 0.041(3) 0.044(4) 0.001(3) -0.018(3) -0.019(3)
C2 0.036(3) 0.029(2) 0.031(3) 0.001(2) -0.008(2) 0.000(2)
C11 0.034(3) 0.059(4) 0.055(4) -0.036(3) 0.006(3) -0.013(3)
C20 0.063(4) 0.069(5) 0.048(4) 0.015(4) -0.009(4) -0.032(4)
C10 0.069(4) 0.044(3) 0.033(3) -0.020(3) -0.021(3) 0.015(3)
C21 0.051(4) 0.055(4) 0.049(4) -0.011(3) -0.001(3) -0.021(3)
C12 0.084(7) 0.033(4) 0.025(4) -0.004(3) 0 0
C24 0.059(4) 0.046(4) 0.087(6) 0.002(4) -0.022(4) -0.014(3)
C17 0.25(2) 0.037(6) 0.065(8) 0.006(6) 0 0
C23 0.071(5) 0.047(4) 0.051(4) -0.011(3) -0.013(3) -0.021(3)
C27 0.077(5) 0.067(5) 0.078(5) 0.013(5) -0.028(4) -0.018(4)
C26 0.055(4) 0.105(7) 0.080(6) -0.042(5) 0.017(4) -0.031(4)
C29 0.079(6) 0.040(4) 0.204(12) -0.001(6) -0.048(7) -0.010(4)
C28 0.098(6) 0.115(7) 0.058(5) -0.041(5) -0.012(5) -0.036(5)
C15 0.250(14) 0.085(6) 0.075(6) -0.037(5) -0.105(8) 0.088(8)
C25 0.136(9) 0.158(10) 0.061(5) 0.050(6) -0.033(6) -0.103(8)
C16 0.052(5) 0.151(10) 0.182(10) -0.126(9) 0.044(6) -0.052(5)

loop_
_atom_type_symbol
_atom_type_description
_atom_type_scat_dispersion_real
_atom_type_scat_dispersion_imag
_atom_type_scat_source
C C 0.0033 0.0016 'International Tables Vol C Tables 4.2.6.8 and 6.1.1.4'
H H 0 0 'International Tables Vol C Tables 4.2.6.8 and 6.1.1.4'
S S 0.1246 0.1234 'International Tables Vol C Tables 4.2.6.8 and 6.1.1.4'
Co Co 0.3494 0.9721 'International Tables Vol C Tables 4.2.6.8 and 6.1.1.4'

loop_
_geom_angle_atom_site_label_1
_geom_angle_atom_site_label_2
_geom_angle_atom_site_label_3
_geom_angle
_geom_angle_site_symmetry_1
_geom_angle_site_symmetry_3
_geom_angle_publ_flag
C10 Co1 C10 40.6(4) . 3 ?
C10 Co1 C11 40.3(3) . . ?
C10 Co1 C11 67.8(2) 3 . ?
C10 Co1 C11 67.8(2) . 3 ?
C10 Co1 C11 40.3(3) 3 3 ?
C11 Co1 C11 67.1(3) . 3 ?
C10 Co1 C12 67.7(3) . . ?
C10 Co1 C12 67.7(3) 3 . ?
C11 Co1 C12 40.0(2) . . ?
C11 Co1 C12 40.0(2) 3 . ?
C10 Co1 S1 144.8(2) . . ?
C10 Co1 S1 108.51(18) 3 . ?
C11 Co1 S1 163.6(2) . . ?
C11 Co1 S1 99.39(17) 3 . ?
C12 Co1 S1 123.70(11) . . ?
C10 Co1 S1 108.51(18) . 3 ?
C10 Co1 S1 144.8(2) 3 3 ?
C11 Co1 S1 99.39(17) . 3 ?
C11 Co1 S1 163.6(2) 3 3 ?
C12 Co1 S1 123.70(11) . 3 ?
S1 Co1 S1 92.13(8) . 3 ?
C20 Co2 C24 41.1(3) . . ?
C20 Co2 C21 41.6(3) . . ?
C24 Co2 C21 68.6(3) . . ?
C20 Co2 C22 68.3(2) . . ?
C24 Co2 C22 67.6(3) . . ?
C21 Co2 C22 39.6(2) . . ?
C20 Co2 C23 69.0(3) . . ?
C24 Co2 C23 41.2(3) . . ?
C21 Co2 C23 67.2(3) . . ?
C22 Co2 C23 39.1(3) . . ?
C20 Co2 S3 133.2(2) . . ?
C24 Co2 S3 102.0(2) . . ?
C21 Co2 S3 169.67(18) . . ?
C22 Co2 S3 133.7(2) . . ?
C23 Co2 S3 103.0(2) . . ?
C20 Co2 S2 111.1(2) . . ?
C24 Co2 S2 149.6(2) . . ?
C21 Co2 S2 98.34(18) . . ?
C22 Co2 S2 120.15(19) . . ?
C23 Co2 S2 158.8(2) . . ?
S3 Co2 S2 91.98(6) . . ?
C2 S2 Co2 105.4(2) . . ?
C1 S1 Co1 105.24(18) . . ?
C3 S3 Co2 105.15(19) . . ?
C1 C1 C2 120.4(3) 3 . ?
C1 C1 S1 118.69(17) 3 . ?
C2 C1 S1 120.8(4) . . ?
C2 C3 C3 120.2(3) . 3 ?
C2 C3 S3 118.7(4) . . ?
C3 C3 S3 120.98(19) 3 . ?
C23 C22 C21 110.6(6) . . ?
C23 C22 C27 122.2(6) . . ?
C21 C22 C27 127.1(7) . . ?
C23 C22 Co2 70.9(4) . . ?
C21 C22 Co2 69.9(4) . . ?
C27 C22 Co2 128.0(4) . . ?
C3 C2 C1 119.4(5) . . ?
C3 C2 S2 118.6(4) . . ?
C1 C2 S2 121.9(4) . . ?
C12 C11 C10 109.0(5) . . ?
C12 C11 C16 125.5(8) . . ?
C10 C11 C16 125.6(8) . . ?
C12 C11 Co1 70.8(4) . . ?
C10 C11 Co1 69.8(3) . . ?
C16 C11 Co1 126.3(4) . . ?
C24 C20 C21 107.1(6) . . ?
C24 C20 C25 126.2(8) . . ?
C21 C20 C25 126.6(8) . . ?
C24 C20 Co2 70.4(4) . . ?
C21 C20 Co2 70.7(4) . . ?
C25 C20 Co2 126.4(5) . . ?
C11 C10 C10 107.4(4) . 3 ?
C11 C10 C15 126.6(8) . . ?
C10 C10 C15 126.0(6) 3 . ?
C11 C10 Co1 69.9(3) . . ?
C10 C10 Co1 69.68(19) 3 . ?
C15 C10 Co1 126.0(4) . . ?
C22 C21 C26 128.0(7) . . ?
C22 C21 C20 107.4(6) . . ?
C26 C21 C20 124.6(6) . . ?
C22 C21 Co2 70.5(4) . . ?
C26 C21 Co2 128.2(5) . . ?
C20 C21 Co2 67.7(4) . . ?
C11 C12 C11 107.3(8) . 3 ?
C11 C12 C17 126.3(4) . . ?
C11 C12 C17 126.3(4) 3 . ?
C11 C12 Co1 69.2(4) . . ?
C11 C12 Co1 69.2(4) 3 . ?
C17 C12 Co1 123.7(6) . . ?
C20 C24 C23 107.5(6) . . ?
C20 C24 C29 125.9(8) . . ?
C23 C24 C29 126.6(8) . . ?
C20 C24 Co2 68.5(4) . . ?
C23 C24 Co2 70.7(4) . . ?
C29 C24 Co2 127.3(5) . . ?
C12 C17 H17A 109.5 . . ?
C12 C17 H17B 109.5 . . ?
H17A C17 H17B 109.5 . . ?
C12 C17 H17C 109.5 . . ?
H17A C17 H17C 109.5 . . ?
H17B C17 H17C 109.5 . . ?
C22 C23 C24 107.4(6) . . ?
C22 C23 C28 128.8(7) . . ?
C24 C23 C28 123.9(7) . . ?
C22 C23 Co2 70.0(3) . . ?
C24 C23 Co2 68.1(4) . . ?
C28 C23 Co2 126.9(5) . . ?
C22 C27 H27A 109.5 . . ?
C22 C27 H27B 109.5 . . ?
H27A C27 H27B 109.5 . . ?
C22 C27 H27C 109.5 . . ?
H27A C27 H27C 109.5 . . ?
H27B C27 H27C 109.5 . . ?
C21 C26 H26A 109.5 . . ?
C21 C26 H26B 109.5 . . ?
H26A C26 H26B 109.5 . . ?
C21 C26 H26C 109.5 . . ?
H26A C26 H26C 109.5 . . ?
H26B C26 H26C 109.5 . . ?
C24 C29 H29A 109.5 . . ?
C24 C29 H29B 109.5 . . ?
H29A C29 H29B 109.5 . . ?
C24 C29 H29C 109.5 . . ?
H29A C29 H29C 109.5 . . ?
H29B C29 H29C 109.5 . . ?
C23 C28 H28A 109.5 . . ?
C23 C28 H28B 109.5 . . ?
H28A C28 H28B 109.5 . . ?
C23 C28 H28C 109.5 . . ?
H28A C28 H28C 109.5 . . ?
H28B C28 H28C 109.5 . . ?
C10 C15 H15A 109.5 . . ?
C10 C15 H15B 109.5 . . ?
H15A C15 H15B 109.5 . . ?
C10 C15 H15C 109.5 . . ?
H15A C15 H15C 109.5 . . ?
H15B C15 H15C 109.5 . . ?
C20 C25 H25A 109.5 . . ?
C20 C25 H25B 109.5 . . ?
H25A C25 H25B 109.5 . . ?
C20 C25 H25C 109.5 . . ?
H25A C25 H25C 109.5 . . ?
H25B C25 H25C 109.5 . . ?
C11 C16 H16A 109.5 . . ?
C11 C16 H16B 109.5 . . ?
H16A C16 H16B 109.5 . . ?
C11 C16 H16C 109.5 . . ?
H16A C16 H16C 109.5 . . ?
H16B C16 H16C 109.5 . . ?
C81 C90 C81 76(3) 3 . ?
C81 C90 C91 86(2) 3 . ?
C81 C90 C91 33(3) . . ?
C81 C90 C91 33(3) 3 3 ?
C81 C90 C91 86(2) . 3 ?
C91 C90 C91 78(2) . 3 ?
C81 C90 H90A 83.3 3 . ?
C81 C90 H90A 83.3 . . ?
C91 C90 H90A 115.6 . . ?
C91 C90 H90A 115.6 3 . ?
C81 C90 H90B 139.9 3 . ?
C81 C90 H90B 139.9 . . ?
C91 C90 H90B 115.6 . . ?
C91 C90 H90B 115.6 3 . ?
H90A C90 H90B 112.6 . . ?
C92 C93 C92 75(2) 3 . ?
C92 C93 C82 91(3) 3 . ?
C92 C93 C82 46(2) . . ?
C92 C93 C82 46(2) 3 3 ?
C92 C93 C82 91(3) . 3 ?
C82 C93 C82 73(2) . 3 ?
C92 C93 H93A 116 3 . ?
C92 C93 H93A 116 . . ?
C82 C93 H93A 143.6 . . ?
C82 C93 H93A 143.6 3 . ?
C92 C93 H93B 116 3 . ?
C92 C93 H93B 116 . . ?
C82 C93 H93B 70.3 . . ?
C82 C93 H93B 70.3 3 . ?
H93A C93 H93B 113 . . ?
C90 C91 C92 110(2) . . ?
C90 C91 H91A 109.7 . . ?
C92 C91 H91A 109.7 . . ?
C90 C91 H91B 109.7 . . ?
C92 C91 H91B 109.7 . . ?
H91A C91 H91B 108.2 . . ?
C93 C92 C91 109(3) . . ?
C93 C92 H92A 109.9 . . ?
C91 C92 H92A 109.9 . . ?
C93 C92 H92B 109.9 . . ?
C91 C92 H92B 109.9 . . ?
H92A C92 H92B 108.3 . . ?
C90 C81 C82 112(4) . . ?
C90 C81 H81A 109.2 . . ?
C82 C81 H81A 109.2 . . ?
C90 C81 H81B 109.2 . . ?
C82 C81 H81B 109.2 . . ?
H81A C81 H81B 107.9 . . ?
C93 C82 C81 103(3) . . ?
C93 C82 H82A 111.1 . . ?
C81 C82 H82A 111.1 . . ?
C93 C82 H82B 111.1 . . ?
C81 C82 H82B 111.1 . . ?
H82A C82 H82B 109.1 . . ?

loop_
_geom_bond_atom_site_label_1
_geom_bond_atom_site_label_2
_geom_bond_distance
_geom_bond_site_symmetry_2
_geom_bond_publ_flag
Co1 C10 2.044(6) . ?
Co1 C10 2.044(6) 3 ?
Co1 C11 2.046(6) . ?
Co1 C11 2.046(6) 3 ?
Co1 C12 2.067(8) . ?
Co1 S1 2.1247(15) . ?
Co1 S1 2.1247(15) 3 ?
Co2 C20 2.024(6) . ?
Co2 C24 2.049(7) . ?
Co2 C21 2.065(7) . ?
Co2 C22 2.073(6) . ?
Co2 C23 2.084(6) . ?
Co2 S3 2.1189(19) . ?
Co2 S2 2.1275(17) . ?
S2 C2 1.719(5) . ?
S1 C1 1.735(5) . ?
S3 C3 1.731(5) . ?
C1 C1 1.394(10) 3 ?
C1 C2 1.448(7) . ?
C3 C2 1.398(7) . ?
C3 C3 1.455(11) 3 ?
C22 C23 1.390(9) . ?
C22 C21 1.403(9) . ?
C22 C27 1.500(9) . ?
C11 C12 1.405(8) . ?
C11 C10 1.410(9) . ?
C11 C16 1.504(8) . ?
C20 C24 1.431(10) . ?
C20 C21 1.453(10) . ?
C20 C25 1.468(9) . ?
C10 C10 1.420(13) 3 ?
C10 C15 1.491(9) . ?
C21 C26 1.443(9) . ?
C12 C11 1.405(8) 3 ?
C12 C17 1.524(13) . ?
C24 C23 1.455(9) . ?
C24 C29 1.522(10) . ?
C17 H17A 0.98 . ?
C17 H17B 0.98 . ?
C17 H17C 0.98 . ?
C23 C28 1.475(10) . ?
C27 H27A 0.98 . ?
C27 H27B 0.98 . ?
C27 H27C 0.98 . ?
C26 H26A 0.98 . ?
C26 H26B 0.98 . ?
C26 H26C 0.98 . ?
C29 H29A 0.98 . ?
C29 H29B 0.98 . ?
C29 H29C 0.98 . ?
C28 H28A 0.98 . ?
C28 H28B 0.98 . ?
C28 H28C 0.98 . ?
C15 H15A 0.98 . ?
C15 H15B 0.98 . ?
C15 H15C 0.98 . ?
C25 H25A 0.98 . ?
C25 H25B 0.98 . ?
C25 H25C 0.98 . ?
C16 H16A 0.98 . ?
C16 H16B 0.98 . ?
C16 H16C 0.98 . ?
C90 C81 1.61(4) 3 ?
C90 C81 1.61(4) . ?
C90 C91 1.61(3) . ?
C90 C91 1.61(3) 3 ?
C90 H90A 0.99 . ?
C90 H90B 0.99 . ?
C93 C92 1.62(3) 3 ?
C93 C92 1.62(3) . ?
C93 C82 1.65(3) . ?
C93 C82 1.65(3) 3 ?
C93 H93A 0.99 . ?
C93 H93B 0.99 . ?
C91 C92 1.65(4) . ?
C91 H91A 0.99 . ?
C91 H91B 0.99 . ?
C92 H92A 0.99 . ?
C92 H92B 0.99 . ?
C81 C82 1.66(4) . ?
C81 H81A 0.99 . ?
C81 H81B 0.99 . ?
C82 H82A 0.99 . ?
C82 H82B 0.99 . ?
